data_2244009
loop_
_publ_author_name
'Kalle, Paulina'
'Tatarin, Sergei V.'
'Kiseleva, Marina A.'
'Zakharov, Alexander Yu.'
'Smirnov, Daniil E.'
'Bezzubov, Stanislav I.'

_publ_section_title
;
 Syntheses and crystal structures of
 2-(<i>p</i>-tolyl)-1<i>H</i>-perimidine hemihydrate and
 1-methyl-2-(<i>p</i>-tolyl)-1<i>H</i>-perimidine
;
_journal_coeditor_code WM5631
_journal_issue 2
_journal_name_full 'Acta Crystallographica Section E'
_journal_page_first
;
;
_journal_paper_doi 10.1107/S2056989022000287
_journal_volume 78
_journal_year 2022
_chemical_formula_iupac 'C18 H14 N2, 0.5H2 O'
_chemical_formula_moiety 'C18 H14 N2, 0.5(H2 O)'
_chemical_formula_sum 'C18 H15 N2 O0.5'
_chemical_formula_weight 267.32
_chemical_name_systematic
;
2-(4-Methylphenyl)-1<i>H</i>-perimidine hemihydrate
;
_space_group_crystal_system orthorhombic
_space_group_IT_number 70
_space_group_name_Hall '-F 2uv 2vw'
_space_group_name_H-M_alt 'F d d d :2'
_atom_sites_solution_hydrogens mixed
_atom_sites_solution_primary direct
_audit_creation_method
;
Olex2 1.2
(compiled 2018.05.29 svn.r3508 for OlexSys, GUI svn.r5506)
;
_cell_angle_alpha 90
_cell_angle_beta 90
_cell_angle_gamma 90
_cell_formula_units_Z 16
_cell_length_a 7.2131(2)
_cell_length_b 13.8648(5)
_cell_length_c 53.4532(18)
_cell_measurement_reflns_used 4300
_cell_measurement_temperature 100.0
_cell_measurement_theta_max 31.45
_cell_measurement_theta_min 3.04
_cell_volume 5345.8(3)
_computing_cell_refinement
;
SAINT (Bruker, 2017)
;
_computing_data_collection
;
APEX3 (Bruker, 2017)
;
_computing_data_reduction
;
SAINT (Bruker, 2017)
;
_computing_molecular_graphics
;
<i>OLEX2</i> (Dolomanov <i>et al.</i>,  2009)
;
_computing_publication_material
;
<i>OLEX2</i> (Dolomanov <i>et al.</i>,  2009)
;
_computing_structure_refinement
;
SHELXL  (Sheldrick, 2015)
;
_computing_structure_solution
;
SHELXS  (Sheldrick, 2008)
;
_diffrn_ambient_temperature 100.0
_diffrn_detector 'Bruker PHOTON II'
_diffrn_detector_area_resol_mean 10.4
_diffrn_measured_fraction_theta_full 0.999
_diffrn_measured_fraction_theta_max 0.998
_diffrn_measurement_device 'three-circle diffractometer'
_diffrn_measurement_device_type 'Bruker D8 Venture'
_diffrn_measurement_method \w-scan
_diffrn_radiation_monochromator 'focusing mirrors'
_diffrn_radiation_probe x-ray
_diffrn_radiation_type MoK\a
_diffrn_radiation_wavelength 0.71073
_diffrn_reflns_av_R_equivalents 0.0441
_diffrn_reflns_av_unetI/netI 0.0296
_diffrn_reflns_limit_h_max 10
_diffrn_reflns_limit_h_min -9
_diffrn_reflns_limit_k_max 16
_diffrn_reflns_limit_k_min -20
_diffrn_reflns_limit_l_max 77
_diffrn_reflns_limit_l_min -77
_diffrn_reflns_number 14708
_diffrn_reflns_theta_full 25.242
_diffrn_reflns_theta_max 30.996
_diffrn_reflns_theta_min 3.036
_diffrn_source 'microfocus sealed X-ray tube'
_diffrn_standards_number 0
_exptl_absorpt_coefficient_mu 0.081
_exptl_absorpt_correction_T_max 0.7462
_exptl_absorpt_correction_T_min 0.6723
_exptl_absorpt_correction_type multi-scan
_exptl_absorpt_process_details
;
(<i>SADABS</i>; Krause <i>et al.</i>, 2015)
;
_exptl_crystal_colour orange
_exptl_crystal_density_diffrn 1.329
_exptl_crystal_description block
_exptl_crystal_F_000 2256
_exptl_crystal_size_max 0.13
_exptl_crystal_size_mid 0.1
_exptl_crystal_size_min 0.1
_refine_diff_density_max 0.422
_refine_diff_density_min -0.337
_refine_ls_extinction_method none
_refine_ls_goodness_of_fit_ref 1.036
_refine_ls_hydrogen_treatment mixed
_refine_ls_matrix_type full
_refine_ls_number_parameters 126
_refine_ls_number_reflns 2138
_refine_ls_number_restraints 6
_refine_ls_restrained_S_all 1.040
_refine_ls_R_factor_all 0.0668
_refine_ls_R_factor_gt 0.0492
_refine_ls_shift/su_max 0.001
_refine_ls_shift/su_mean 0.000
_refine_ls_structure_factor_coef Fsqd
_refine_ls_weighting_details 'w=1/[\s^2^(Fo^2^)+(0.0761P)^2^+4.7998P] where P=(Fo^2^+2Fc^2^)/3'
_refine_ls_weighting_scheme calc
_refine_ls_wR_factor_gt 0.1284
_refine_ls_wR_factor_ref 0.1400
_reflns_number_gt 1630
_reflns_number_total 2138
_reflns_threshold_expression 'I > 2\s(I)'
_cod_data_source_file wm5631sup1.cif
_cod_data_source_block 1
_cod_original_sg_symbol_H-M 'F d d d'
_cod_original_formula_sum 'C18 H15 N2 O0.50'
_cod_database_code 2244009
_shelx_space_group_comment
;
The symmetry employed for this shelxl refinement is uniquely defined
by the following loop, which should always be used as a source of
symmetry information in preference to the above space-group names.
They are only intended as comments.
;
_shelx_estimated_absorpt_t_min 0.990
_shelx_estimated_absorpt_t_max 0.992

loop_
_space_group_symop_operation_xyz
'x, y, z'
'-x+3/4, -y+3/4, z'
'-x+3/4, y, -z+3/4'
'x, -y+3/4, -z+3/4'
'x, y+1/2, z+1/2'
'-x+3/4, -y+5/4, z+1/2'
'-x+3/4, y+1/2, -z+5/4'
'x, -y+5/4, -z+5/4'
'x+1/2, y, z+1/2'
'-x+5/4, -y+3/4, z+1/2'
'-x+5/4, y, -z+5/4'
'x+1/2, -y+3/4, -z+5/4'
'x+1/2, y+1/2, z'
'-x+5/4, -y+5/4, z'
'-x+5/4, y+1/2, -z+3/4'
'x+1/2, -y+5/4, -z+3/4'
'-x, -y, -z'
'x-3/4, y-3/4, -z'
'x-3/4, -y, z-3/4'
'-x, y-3/4, z-3/4'
'-x, -y+1/2, -z+1/2'
'x-3/4, y-1/4, -z+1/2'
'x-3/4, -y+1/2, z-1/4'
'-x, y-1/4, z-1/4'
'-x+1/2, -y, -z+1/2'
'x-1/4, y-3/4, -z+1/2'
'x-1/4, -y, z-1/4'
'-x+1/2, y-3/4, z-1/4'
'-x+1/2, -y+1/2, -z'
'x-1/4, y-1/4, -z'
'x-1/4, -y+1/2, z-3/4'
'-x+1/2, y-1/4, z-3/4'

loop_
_atom_site_type_symbol
_atom_site_label
_atom_site_fract_x
_atom_site_fract_y
_atom_site_fract_z
_atom_site_U_iso_or_equiv
_atom_site_adp_type
_atom_site_calc_flag
_atom_site_occupancy
_atom_site_disorder_assembly
_atom_site_disorder_group
O O1 0.8750 0.3750 0.3750 0.0216(4) Uani d 1 . .
H H1B 0.790(4) 0.335(2) 0.3693(6) 0.036(9) Uiso d 0.5 . .
N N1 0.65901(13) 0.20824(7) 0.35517(2) 0.0176(2) Uani d 1 . .
H H1 0.708(4) 0.253(2) 0.3644(6) 0.026(8) Uiso d 0.5 . .
C C1 0.55996(16) 0.20495(8) 0.40781(2) 0.0177(2) Uani d 1 . .
H H1A 0.508(2) 0.2610(11) 0.3988(3) 0.024(4) Uiso d 1 . .
C C2 0.55826(15) 0.20393(8) 0.43382(2) 0.0181(3) Uani d 1 . .
H H2 0.503(2) 0.2585(11) 0.4429(3) 0.022(3) Uiso d 1 . .
C C3 0.6250 0.1250 0.44720(3) 0.0171(3) Uani d 1 . .
C C4 0.6250 0.1250 0.47536(3) 0.0226(4) Uani d 1 . .
H H4A 0.6649 0.1883 0.4815 0.034 Uiso calc 0.5 A -1
H H4B 0.7105 0.0754 0.4815 0.034 Uiso calc 0.5 A -1
H H4C 0.4996 0.1113 0.4815 0.034 Uiso calc 0.5 A -1
C C5 0.6250 0.1250 0.39454(3) 0.0155(3) Uani d 1 . .
C C6 0.6250 0.1250 0.36684(3) 0.0182(3) Uani d 1 . .
C C7 0.65540(15) 0.21186(8) 0.32902(2) 0.0148(2) Uani d 1 . .
C C8 0.68100(16) 0.29750(8) 0.31632(2) 0.0188(3) Uani d 1 . .
H H8 0.705(2) 0.3573(10) 0.3255(3) 0.022(4) Uiso d 1 . .
C C9 0.67686(17) 0.29749(8) 0.28998(2) 0.0210(3) Uani d 1 . .
H H9 0.697(2) 0.3594(11) 0.2812(3) 0.031(4) Uiso d 1 . .
C C10 0.65083(16) 0.21420(8) 0.27653(2) 0.0193(3) Uani d 1 . .
H H10 0.654(2) 0.2141(10) 0.2581(3) 0.029(4) Uiso d 1 . .
C C11 0.6250 0.1250 0.28908(3) 0.0162(3) Uani d 1 . .
C C12 0.6250 0.1250 0.31562(3) 0.0144(3) Uani d 1 . .

loop_
_atom_site_aniso_label
_atom_site_aniso_U_11
_atom_site_aniso_U_22
_atom_site_aniso_U_33
_atom_site_aniso_U_12
_atom_site_aniso_U_13
_atom_site_aniso_U_23
O1 0.0249(9) 0.0176(8) 0.0222(8) 0.000 0.000 0.000
N1 0.0173(4) 0.0223(5) 0.0133(4) -0.0015(3) -0.0005(3) 0.0017(3)
C1 0.0172(5) 0.0200(5) 0.0160(5) -0.0012(4) 0.0005(4) 0.0013(4)
C2 0.0172(5) 0.0210(5) 0.0160(5) -0.0009(4) 0.0021(4) -0.0015(4)
C3 0.0153(7) 0.0230(8) 0.0128(7) -0.0030(6) 0.000 0.000
C4 0.0244(8) 0.0294(9) 0.0141(7) 0.0001(7) 0.000 0.000
C5 0.0126(6) 0.0209(7) 0.0130(7) -0.0034(5) 0.000 0.000
C6 0.0150(6) 0.0261(7) 0.0134(6) -0.0007(5) 0.000 0.000
C7 0.0140(5) 0.0167(5) 0.0137(5) -0.0007(4) -0.0005(4) 0.0009(4)
C8 0.0222(5) 0.0163(5) 0.0179(5) -0.0023(4) -0.0002(4) 0.0010(4)
C9 0.0251(6) 0.0192(5) 0.0188(5) -0.0008(4) 0.0006(4) 0.0060(4)
C10 0.0202(5) 0.0238(6) 0.0140(5) 0.0012(4) 0.0003(4) 0.0025(4)
C11 0.0143(7) 0.0201(7) 0.0142(7) 0.0011(6) 0.000 0.000
C12 0.0116(6) 0.0167(7) 0.0149(7) 0.0013(5) 0.000 0.000

loop_
_atom_type_symbol
_atom_type_description
_atom_type_scat_dispersion_real
_atom_type_scat_dispersion_imag
_atom_type_scat_source
C C 0.0033 0.0016 'International Tables Vol C Tables 4.2.6.8 and 6.1.1.4'
H H 0.0000 0.0000 'International Tables Vol C Tables 4.2.6.8 and 6.1.1.4'
N N 0.0061 0.0033 'International Tables Vol C Tables 4.2.6.8 and 6.1.1.4'
O O 0.0106 0.0060 'International Tables Vol C Tables 4.2.6.8 and 6.1.1.4'

loop_
_geom_angle_atom_site_label_1
_geom_angle_atom_site_label_2
_geom_angle_atom_site_label_3
_geom_angle_site_symmetry_1
_geom_angle_site_symmetry_3
_geom_angle
_geom_angle_publ_flag
C6 N1 H1 . . 116(2) ?
C6 N1 C7 . . 119.64(10) ?
C7 N1 H1 . . 123(2) ?
C2 C1 H1A . . 119.4(9) ?
C2 C1 C5 . . 120.17(11) ?
C5 C1 H1A . . 120.3(9) ?
C1 C2 H2 . . 119.4(8) ?
C1 C2 C3 . . 121.22(11) ?
C3 C2 H2 . . 119.3(8) ?
C2 C3 C2 14_545 . 118.23(14) ?
C2 C3 C4 14_545 . 120.88(7) ?
C2 C3 C4 . . 120.89(7) ?
C3 C4 H4A . . 109.5 ?
C3 C4 H4B . . 109.5 ?
C3 C4 H4C . . 109.5 ?
H4A C4 H4B . . 109.5 ?
H4A C4 H4C . . 109.5 ?
H4B C4 H4C . . 109.5 ?
C1 C5 C1 14_545 . 118.98(14) ?
C1 C5 C6 14_545 . 120.51(7) ?
C1 C5 C6 . . 120.51(7) ?
N1 C6 N1 14_545 . 124.28(14) ?
N1 C6 C5 . . 117.86(7) ?
N1 C6 C5 14_545 . 117.86(7) ?
N1 C7 C12 . . 118.49(10) ?
C8 C7 N1 . . 121.32(10) ?
C8 C7 C12 . . 120.19(10) ?
C7 C8 H8 . . 120.5(9) ?
C7 C8 C9 . . 119.26(11) ?
C9 C8 H8 . . 120.2(9) ?
C8 C9 H9 . . 118.1(9) ?
C10 C9 C8 . . 121.76(11) ?
C10 C9 H9 . . 120.2(9) ?
C9 C10 H10 . . 121.5(9) ?
C9 C10 C11 . . 120.21(11) ?
C11 C10 H10 . . 118.3(9) ?
C10 C11 C10 . 14_545 123.58(14) ?
C12 C11 C10 . . 118.21(7) ?
C12 C11 C10 . 14_545 118.21(7) ?
C7 C12 C7 14_545 . 119.34(13) ?
C7 C12 C11 . . 120.33(7) ?
C7 C12 C11 14_545 . 120.33(7) ?

loop_
_geom_bond_atom_site_label_1
_geom_bond_atom_site_label_2
_geom_bond_site_symmetry_2
_geom_bond_distance
_geom_bond_publ_flag
O1 H1B . 0.89(3) ?
N1 H1 . 0.87(3) ?
N1 C6 . 1.3345(12) ?
N1 C7 . 1.3993(14) ?
C1 H1A . 0.987(15) ?
C1 C2 . 1.3901(15) ?
C1 C5 . 1.3972(14) ?
C2 H2 . 0.983(15) ?
C2 C3 . 1.3932(14) ?
C3 C2 14_545 1.3932(14) ?
C3 C4 . 1.505(2) ?
C4 H4A . 0.9800 ?
C4 H4B . 0.9800 ?
C4 H4C . 0.9800 ?
C5 C1 14_545 1.3971(14) ?
C5 C6 . 1.481(2) ?
C6 N1 14_545 1.3345(12) ?
C7 C8 . 1.3801(15) ?
C7 C12 . 1.4182(13) ?
C8 H8 . 0.978(15) ?
C8 C9 . 1.4083(16) ?
C9 H9 . 0.988(16) ?
C9 C10 . 1.3734(17) ?
C10 H10 . 0.987(16) ?
C10 C11 . 1.4192(13) ?
C11 C10 14_545 1.4194(13) ?
C11 C12 . 1.419(2) ?
C12 C7 14_545 1.4181(13) ?

loop_
_geom_hbond_atom_site_label_D
_geom_hbond_atom_site_label_H
_geom_hbond_atom_site_label_A
_geom_hbond_site_symmetry_A
_geom_hbond_distance_DH
_geom_hbond_distance_HA
_geom_hbond_distance_DA
_geom_hbond_angle_DHA
O1 H1B N1 . 0.89(3) 2.13(3) 2.9826(10) 162(3)
N1 H1 O1 . 0.87(3) 2.15(3) 2.9826(10) 160(3)

loop_
_geom_torsion_atom_site_label_1
_geom_torsion_atom_site_label_2
_geom_torsion_atom_site_label_3
_geom_torsion_atom_site_label_4
_geom_torsion_site_symmetry_1
_geom_torsion_site_symmetry_2
_geom_torsion_site_symmetry_3
_geom_torsion_site_symmetry_4
_geom_torsion
_geom_torsion_publ_flag
N1 C7 C8 C9 . . . . 179.77(10) ?
N1 C7 C12 C7 . . . 14_545 1.61(6) ?
N1 C7 C12 C11 . . . . -178.39(6) ?
C1 C2 C3 C2 . . . 14_545 -0.82(7) ?
C1 C2 C3 C4 . . . . 179.18(7) ?
C1 C5 C6 N1 14_545 . . 14_545 34.94(7) ?
C1 C5 C6 N1 14_545 . . . -145.06(7) ?
C1 C5 C6 N1 . . . . 34.94(7) ?
C1 C5 C6 N1 . . . 14_545 -145.06(7) ?
C2 C1 C5 C1 . . . 14_545 -0.81(7) ?
C2 C1 C5 C6 . . . . 179.20(7) ?
C5 C1 C2 C3 . . . . 1.64(15) ?
C6 N1 C7 C8 . . . . 176.84(9) ?
C6 N1 C7 C12 . . . . -3.29(13) ?
C7 N1 C6 N1 . . . 14_545 1.69(7) ?
C7 N1 C6 C5 . . . . -178.31(7) ?
C7 C8 C9 C10 . . . . -1.02(18) ?
C8 C7 C12 C7 . . . 14_545 -178.51(12) ?
C8 C7 C12 C11 . . . . 1.49(12) ?
C8 C9 C10 C11 . . . . 0.73(17) ?
C9 C10 C11 C10 . . . 14_545 -179.34(13) ?
C9 C10 C11 C12 . . . . 0.66(12) ?
C10 C11 C12 C7 . . . . -1.75(7) ?
C10 C11 C12 C7 14_545 . . 14_545 -1.75(7) ?
C10 C11 C12 C7 14_545 . . . 178.25(7) ?
C10 C11 C12 C7 . . . 14_545 178.25(7) ?
C12 C7 C8 C9 . . . . -0.10(16) ?

_cod_database_fobs_code 2244009
